data_9014263
loop_
_publ_author_name
'Saine, M.'
'Gasperin, M.'

_publ_section_title
;
 Synthese et Structure d'un Niobate de Cesium non Stoechiometrique,
 Cs3 Nb5.96 O16.4
 _cod_database_code 1001255
;
_journal_name_full 'Acta Crystallographica, Section C'
_journal_page_first 1153
_journal_page_last 1156
_journal_paper_doi 10.1107/S0108270183007738
_journal_volume 39
_journal_year 1983
_chemical_formula_sum 'Cs6 Nb11.92 O32.8'
_space_group_IT_number 63
_symmetry_space_group_name_Hall '-A 2 2a'
_symmetry_space_group_name_H-M 'A m a m'
_cell_angle_alpha 90
_cell_angle_beta 90
_cell_angle_gamma 90
_cell_length_a 18.315
_cell_length_b 24.506
_cell_length_c 7.296
_cell_formula_units_Z 4
_cell_volume 3274.645
_database_code_amcsd 0009983
_exptl_crystal_density_diffrn 4.928
_cod_duplicate_entry 1001255
_cod_original_formula_sum 'Nb11.92 Cs6 O32.8'
_cod_database_code 9014263
_amcsd_formula_title 'Cs3 Nb5.96 O16.4'

loop_
_space_group_symop_operation_xyz
x,y,z
x,1/2+y,1/2+z
1/2+x,-y,z
1/2+x,1/2-y,1/2+z
1/2-x,y,-z
1/2-x,1/2+y,1/2-z
x,y,-z
x,1/2+y,1/2-z
-x,-y,z
-x,1/2-y,1/2+z
1/2-x,y,z
1/2-x,1/2+y,1/2+z
1/2+x,-y,-z
1/2+x,1/2-y,1/2-z
-x,-y,-z
-x,1/2-y,1/2-z

loop_
_atom_site_label
_atom_site_fract_x
_atom_site_fract_y
_atom_site_fract_z
_atom_site_occupancy
Nb1 0.08099 0.11397 0.24915 1.00000
Nb2 0.25000 0.57715 0.00000 1.00000
Nb3 0.00000 0.00000 0.00000 1.00000
Nb4 0.08869 0.86907 0.00000 1.00000
Nb5 0.16522 0.72453 0.00000 1.00000
Nb6 0.25000 0.33381 0.20729 0.51000
Nb7 0.23709 0.33539 0.24895 0.17500
Nb8 0.25000 0.34215 0.28934 0.10000
Cs1 0.25000 0.17463 0.02820 0.50000
Cs2 0.09713 0.45458 0.00000 1.00000
Cs3 0.04993 0.27127 0.00000 1.00000
Cs4 0.25000 -0.00615 0.00000 1.00000
O1 0.10920 0.13270 0.00000 1.00000
O2 0.04780 0.61190 0.00000 1.00000
O3 0.04790 0.04320 0.19010 1.00000
O4 -0.02120 0.14240 0.18820 1.00000
O5 0.17580 0.58960 0.19280 1.00000
O6 0.11540 0.69430 0.19410 1.00000
O7 0.08100 0.94660 0.00000 1.00000
O8 0.25000 0.67260 0.00000 1.00000
O9 0.25000 0.50740 0.00000 1.00000
O10 0.11660 0.79000 0.00000 1.00000
O11 0.32640 0.37440 0.30130 1.00000
O12 0.25000 0.26310 0.31580 1.00000
O13 0.21370 0.32430 0.00000 0.40000

loop_
_cod_related_entry_id
_cod_related_entry_database
_cod_related_entry_code
1 AMCSD 0009983
